data_7001019
loop_
_publ_author_name
'Perochon, Romain'
'Piekara-Sady, Lydia'
'Jurga, Witold'
'Cl\'erac, Rodolphe'
'Fourmigu\'e, Marc'

_publ_section_title
;
 Amphiphilic paramagnetic neutral gold dithiolene complexes
;
_journal_issue 16
_journal_name_full 'Dalton Transactions'
_journal_page_first 3052
_journal_page_last 3061
_journal_paper_doi 10.1039/b820819k
_journal_year 2009
_chemical_compound_source 'synthesis as described'
_chemical_formula_moiety 'C44 H52 Au1 O4 S4'
_chemical_formula_sum 'C44 H52 Au O4 S4'
_chemical_formula_weight 970.06
_chemical_name_common bis(1,2-di(4-n-butyloxyphenyl)ethane-1,2-dithiolene)gold
_chemical_name_systematic
;
?
;
_space_group_IT_number 2
_symmetry_cell_setting triclinic
_symmetry_Int_Tables_number 2
_symmetry_space_group_name_Hall '-P 1'
_symmetry_space_group_name_H-M 'P -1'
_atom_sites_solution_hydrogens geom
_atom_sites_solution_primary direct
_atom_sites_solution_secondary difmap
_audit_creation_date 2009-01-19T14:17:15-00:00
_audit_creation_method 'WinGX routine CIF_UPDATE'
_cell_angle_alpha 110.519(4)
_cell_angle_beta 96.237(4)
_cell_angle_gamma 107.257(3)
_cell_formula_units_Z 2
_cell_length_a 9.3768(5)
_cell_length_b 13.8350(9)
_cell_length_c 18.8220(12)
_cell_measurement_reflns_used 6233
_cell_measurement_temperature 100(2)
_cell_measurement_theta_max 26.99
_cell_measurement_theta_min 2.34
_cell_measurement_wavelength 0.71073
_cell_volume 2121.3(2)
_computing_cell_refinement 'Bruker SMART, 2006'
_computing_data_collection 'Bruker SMART, 2006'
_computing_data_reduction 'Bruker SAINT, 2006'
_computing_molecular_graphics 'Ortep-3 for Windows (Farrugia, 1997)'
_computing_publication_material 'WinGX publication routines (Farrugia, 1999)'
_computing_structure_refinement 'SHELXL-97 (Sheldrick, 1997)'
_computing_structure_solution 'SHELXS-86 (Sheldrick, 1986)'
_diffrn_ambient_temperature 100(2)
_diffrn_detector 'CCD plate'
_diffrn_measured_fraction_theta_full 0.986
_diffrn_measured_fraction_theta_max 0.986
_diffrn_measurement_device_type 'APEXII, Bruker-AXS'
_diffrn_measurement_method 'CCD rotation images, thick slices'
_diffrn_orient_matrix_type 'by SAINT Bruker-AXS'
_diffrn_orient_matrix_UB_11 -0.437923E-1
_diffrn_orient_matrix_UB_12 0.34277E-2
_diffrn_orient_matrix_UB_13 -0.495498E-1
_diffrn_orient_matrix_UB_21 0.437967E-1
_diffrn_orient_matrix_UB_22 -0.549698E-1
_diffrn_orient_matrix_UB_23 -0.299591E-1
_diffrn_orient_matrix_UB_31 -0.968618E-1
_diffrn_orient_matrix_UB_32 -0.617015E-1
_diffrn_orient_matrix_UB_33 -0.76245E-2
_diffrn_radiation_monochromator graphite
_diffrn_radiation_probe x-ray
_diffrn_radiation_type MoK\a
_diffrn_radiation_wavelength 0.71073
_diffrn_reflns_av_R_equivalents 0.0571
_diffrn_reflns_av_unetI/netI 0.0692
_diffrn_reflns_limit_h_max 12
_diffrn_reflns_limit_h_min -12
_diffrn_reflns_limit_k_max 17
_diffrn_reflns_limit_k_min -16
_diffrn_reflns_limit_l_max 24
_diffrn_reflns_limit_l_min -24
_diffrn_reflns_number 27248
_diffrn_reflns_theta_full 27.41
_diffrn_reflns_theta_max 27.41
_diffrn_reflns_theta_min 2.68
_diffrn_source 'Enraf Nonius FR590'
_exptl_absorpt_coefficient_mu 3.705
_exptl_absorpt_correction_T_max 1.0
_exptl_absorpt_correction_T_min 0.615310
_exptl_absorpt_correction_type multi-scan
_exptl_absorpt_process_details
;
[Sheldrick, G.M. (2002). SADABS Bruker AXS Inc., Madison, Wisconsin, USA]
;
_exptl_crystal_colour black
_exptl_crystal_density_diffrn 1.519
_exptl_crystal_density_method 'not measured'
_exptl_crystal_description prism
_exptl_crystal_F_000 982
_exptl_crystal_size_max 0.17
_exptl_crystal_size_mid 0.15
_exptl_crystal_size_min 0.03
_refine_diff_density_max 1.091
_refine_diff_density_min -1.245
_refine_diff_density_rms 0.136
_refine_ls_extinction_method none
_refine_ls_goodness_of_fit_ref 1.016
_refine_ls_hydrogen_treatment constr
_refine_ls_matrix_type full
_refine_ls_number_parameters 523
_refine_ls_number_reflns 9513
_refine_ls_number_restraints 2
_refine_ls_restrained_S_all 1.016
_refine_ls_R_factor_all 0.0498
_refine_ls_R_factor_gt 0.037
_refine_ls_shift/su_max 0.001
_refine_ls_shift/su_mean 0
_refine_ls_structure_factor_coef Fsqd
_refine_ls_weighting_details 'calc w=1/[\s^2^(Fo^2^)+(0.0215P)^2^+0.0000P] where P=(Fo^2^+2Fc^2^)/3'
_refine_ls_weighting_scheme calc
_refine_ls_wR_factor_gt 0.0673
_refine_ls_wR_factor_ref 0.0716
_reflns_number_gt 7868
_reflns_number_total 9513
_reflns_threshold_expression >2sigma(I)
_cod_data_source_file b820819k.txt
_cod_data_source_block auc4
_cod_original_sg_symbol_H-M P-1
_cod_database_code 7001019

loop_
_symmetry_equiv_pos_as_xyz
'x, y, z'
'-x, -y, -z'

loop_
_atom_site_label
_atom_site_type_symbol
_atom_site_fract_x
_atom_site_fract_y
_atom_site_fract_z
_atom_site_U_iso_or_equiv
_atom_site_adp_type
_atom_site_occupancy
_atom_site_symmetry_multiplicity
_atom_site_calc_flag
_atom_site_refinement_flags
_atom_site_disorder_assembly
_atom_site_disorder_group
Au1 Au -0.217869(17) 0.110378(12) 0.053253(9) 0.01696(5) Uani 1 1 d . . .
S1 S -0.37264(11) -0.04865(8) 0.06019(6) 0.0185(2) Uani 1 1 d . . .
S2 S -0.25287(11) 0.21045(8) 0.17260(6) 0.0200(2) Uani 1 1 d . B .
S3 S -0.05016(11) 0.26815(8) 0.04945(6) 0.0186(2) Uani 1 1 d . . .
S4 S -0.18740(11) 0.00906(8) -0.06655(6) 0.0199(2) Uani 1 1 d . . .
O1 O -0.6946(3) -0.3396(2) 0.24983(16) 0.0233(7) Uani 1 1 d . . .
O3 O 0.4607(3) 0.5312(2) -0.09994(16) 0.0210(6) Uani 1 1 d . . .
O4 O 0.0521(4) -0.0675(4) -0.38901(19) 0.0575(13) Uani 1 1 d . . .
C1 C -0.4114(4) -0.0017(3) 0.1518(2) 0.0154(8) Uani 1 1 d . B .
C2 C -0.4875(4) -0.0921(3) 0.1752(2) 0.0183(9) Uani 1 1 d . . .
C3 C -0.6198(4) -0.1821(3) 0.1262(2) 0.0164(8) Uani 1 1 d . . .
H3 H -0.6602 -0.1856 0.0776 0.02 Uiso 1 1 calc R . .
C4 C -0.4290(4) -0.0919(3) 0.2470(2) 0.0206(9) Uani 1 1 d . . .
H4 H -0.3403 -0.034 0.2802 0.025 Uiso 1 1 calc R . .
C5 C -0.6914(4) -0.2662(3) 0.1488(2) 0.0202(9) Uani 1 1 d . . .
H5 H -0.7793 -0.3248 0.1155 0.024 Uiso 1 1 calc R . .
C6 C -0.4988(4) -0.1749(3) 0.2698(2) 0.0231(9) Uani 1 1 d . . .
H6 H -0.457 -0.1725 0.3178 0.028 Uiso 1 1 calc R . .
C7 C -0.6330(4) -0.2633(3) 0.2209(2) 0.0184(9) Uani 1 1 d . . .
C8 C -0.8414(5) -0.4241(3) 0.2066(3) 0.0349(12) Uani 1 1 d . . .
H8A H -0.8324 -0.4733 0.1573 0.042 Uiso 1 1 calc R . .
H8B H -0.9145 -0.391 0.1959 0.042 Uiso 1 1 calc R . .
C9 C -0.8947(6) -0.4872(4) 0.2555(3) 0.0453(14) Uani 1 1 d . . .
H9A H -0.8251 -0.5251 0.2613 0.054 Uiso 1 1 calc R . .
H9B H -0.9956 -0.5431 0.2279 0.054 Uiso 1 1 calc R . .
C10 C -0.9035(5) -0.4166(4) 0.3359(3) 0.0451(14) Uani 1 1 d . . .
H10A H -0.9621 -0.3712 0.3307 0.054 Uiso 1 1 calc R . .
H10B H -0.8004 -0.3674 0.3662 0.054 Uiso 1 1 calc R . .
C11 C -0.9774(7) -0.4837(5) 0.3800(3) 0.081(2) Uani 1 1 d . . .
H11A H -0.9802 -0.4345 0.4302 0.122 Uiso 1 1 calc R . .
H11B H -0.9183 -0.5272 0.3868 0.122 Uiso 1 1 calc R . .
H11C H -1.0802 -0.5317 0.3509 0.122 Uiso 1 1 calc R . .
C12 C -0.3665(4) 0.1098(3) 0.1993(2) 0.0193(9) Uani 1 1 d . . .
C23 C -0.0592(4) 0.1085(3) -0.0890(2) 0.0179(9) Uani 1 1 d . . .
C24 C -0.0319(4) 0.0618(3) -0.1683(2) 0.0170(9) Uani 1 1 d . . .
C25 C -0.0101(4) -0.0393(3) -0.1949(2) 0.0205(9) Uani 1 1 d . A .
H25 H -0.0127 -0.0772 -0.1625 0.025 Uiso 1 1 calc R . .
C26 C -0.0290(4) 0.1172(3) -0.2185(2) 0.0226(9) Uani 1 1 d . A .
H26 H -0.0459 0.1837 -0.2023 0.027 Uiso 1 1 calc R . .
C27 C -0.0013(4) 0.0737(4) -0.2919(2) 0.0270(10) Uani 1 1 d . . .
H27 H 0.0021 0.1115 -0.3243 0.032 Uiso 1 1 calc R A .
C28 C 0.0155(4) -0.0846(3) -0.2692(2) 0.0254(10) Uani 1 1 d . . .
H28 H 0.0284 -0.1525 -0.2865 0.03 Uiso 1 1 calc R A .
C29 C 0.0214(4) -0.0273(4) -0.3169(2) 0.0264(10) Uani 1 1 d . A .
C34 C 0.0034(4) 0.2176(3) -0.0388(2) 0.0179(9) Uani 1 1 d . . .
C35 C 0.1244(4) 0.3028(3) -0.0517(2) 0.0172(9) Uani 1 1 d . . .
C36 C 0.2502(4) 0.2816(3) -0.0797(2) 0.0189(9) Uani 1 1 d . . .
H36 H 0.2598 0.2136 -0.0883 0.023 Uiso 1 1 calc R . .
C37 C 0.1178(4) 0.4075(3) -0.0374(2) 0.0185(9) Uani 1 1 d . . .
H37 H 0.0381 0.4247 -0.0171 0.022 Uiso 1 1 calc R . .
C38 C 0.2263(4) 0.4867(3) -0.0524(2) 0.0187(9) Uani 1 1 d . . .
H38 H 0.2178 0.555 -0.0434 0.022 Uiso 1 1 calc R . .
C39 C 0.3594(4) 0.3591(3) -0.0946(2) 0.0217(9) Uani 1 1 d . . .
H39 H 0.4406 0.3426 -0.1136 0.026 Uiso 1 1 calc R . .
C40 C 0.3490(4) 0.4621(3) -0.0814(2) 0.0179(9) Uani 1 1 d . . .
C41 C 0.4497(4) 0.6366(3) -0.0919(2) 0.0208(9) Uani 1 1 d . . .
H41A H 0.4568 0.6806 -0.0377 0.025 Uiso 1 1 calc R . .
H41B H 0.3517 0.6251 -0.1229 0.025 Uiso 1 1 calc R . .
C42 C 0.5798(4) 0.6958(3) -0.1196(2) 0.0233(9) Uani 1 1 d . . .
H42A H 0.6765 0.7044 -0.0891 0.028 Uiso 1 1 calc R . .
H42B H 0.5789 0.7692 -0.1102 0.028 Uiso 1 1 calc R . .
C43 C 0.5716(5) 0.6355(3) -0.2068(2) 0.0282(10) Uani 1 1 d . . .
H43A H 0.5765 0.5631 -0.2162 0.034 Uiso 1 1 calc R . .
H43B H 0.4739 0.6249 -0.2375 0.034 Uiso 1 1 calc R . .
C44 C 0.7023(5) 0.6999(3) -0.2332(3) 0.0316(11) Uani 1 1 d . . .
H44A H 0.6926 0.66 -0.2878 0.047 Uiso 1 1 calc R . .
H44B H 0.7992 0.7088 -0.2039 0.047 Uiso 1 1 calc R . .
H44C H 0.6972 0.7713 -0.2245 0.047 Uiso 1 1 calc R . .
C30 C 0.0690(10) -0.1547(7) -0.4231(5) 0.032(2) Uani 0.529(6) 1 d P A 1
H30A H -0.0267 -0.2151 -0.4339 0.039 Uiso 0.529(6) 1 calc PR A 1
H30B H 0.1466 -0.1621 -0.389 0.039 Uiso 0.529(6) 1 calc PR A 1
C31 C 0.1163(10) -0.1652(8) -0.4995(5) 0.038(3) Uani 0.529(6) 1 d P A 1
H31A H 0.1174 -0.2391 -0.5254 0.046 Uiso 0.529(6) 1 calc PR A 1
H31B H 0.0396 -0.1564 -0.5331 0.046 Uiso 0.529(6) 1 calc PR A 1
C32 C 0.2722(11) -0.0819(9) -0.4898(5) 0.036(3) Uani 0.529(6) 1 d PD A 1
H32A H 0.3479 -0.0858 -0.4525 0.044 Uiso 0.529(6) 1 calc PR A 1
H32B H 0.2685 -0.0081 -0.4687 0.044 Uiso 0.529(6) 1 calc PR A 1
C33 C 0.323(3) -0.1011(19) -0.5662(10) 0.086(8) Uani 0.529(6) 1 d PD A 1
H33A H 0.4236 -0.0477 -0.5565 0.128 Uiso 0.529(6) 1 calc PR A 1
H33B H 0.2517 -0.0934 -0.6025 0.128 Uiso 0.529(6) 1 calc PR A 1
H33C H 0.3263 -0.1742 -0.5877 0.128 Uiso 0.529(6) 1 calc PR A 1
C30A C 0.1019(11) -0.0255(7) -0.4325(5) 0.029(3) Uani 0.471(6) 1 d P A 2
H30C H 0.1706 0.05 -0.4011 0.035 Uiso 0.471(6) 1 calc PR A 2
H30D H 0.0166 -0.0224 -0.4647 0.035 Uiso 0.471(6) 1 calc PR A 2
C31A C 0.1883(12) -0.0850(8) -0.4864(6) 0.026(3) Uani 0.471(6) 1 d P A 2
H31C H 0.2678 -0.0952 -0.4554 0.032 Uiso 0.471(6) 1 calc PR A 2
H31D H 0.1175 -0.1575 -0.5228 0.032 Uiso 0.471(6) 1 calc PR A 2
C32A C 0.2608(10) -0.0196(7) -0.5314(5) 0.028(2) Uani 0.471(6) 1 d PD A 2
H32C H 0.1843 -0.0007 -0.5571 0.033 Uiso 0.471(6) 1 calc PR A 2
H32D H 0.3426 0.0485 -0.4959 0.033 Uiso 0.471(6) 1 calc PR A 2
C33A C 0.324(2) -0.0882(13) -0.5907(10) 0.031(4) Uani 0.471(6) 1 d PD A 2
H33D H 0.3684 -0.048 -0.6202 0.047 Uiso 0.471(6) 1 calc PR A 2
H33E H 0.2425 -0.1558 -0.6252 0.047 Uiso 0.471(6) 1 calc PR A 2
H33F H 0.4013 -0.105 -0.5647 0.047 Uiso 0.471(6) 1 calc PR A 2
C18 C -0.4742(4) 0.2517(3) 0.4194(2) 0.028(3) Uani 0.501(5) 1 d PG B 3
C16 C -0.3290(5) 0.2982(4) 0.4091(3) 0.029(2) Uiso 0.501(5) 1 d PG B 3
H16 H -0.2563 0.3605 0.4495 0.034 Uiso 0.501(5) 1 calc PR B 3
C15 C -0.2924(6) 0.2516(5) 0.3384(3) 0.027(2) Uiso 0.501(5) 1 d PG B 3
H15 H -0.1952 0.2827 0.3315 0.032 Uiso 0.501(5) 1 calc PR B 3
C13 C -0.4010(7) 0.1584(5) 0.2781(3) 0.016(3) Uiso 0.501(5) 1 d PG B 3
C14 C -0.5463(7) 0.1119(5) 0.2884(3) 0.021(3) Uiso 0.501(5) 1 d PG B 3
H14 H -0.6189 0.0495 0.2481 0.026 Uiso 0.501(5) 1 calc PR B 3
C17 C -0.5829(5) 0.1585(4) 0.3591(2) 0.023(2) Uiso 0.501(5) 1 d PG B 3
H17 H -0.68 0.1273 0.366 0.028 Uiso 0.501(5) 1 calc PR B 3
O2 O -0.4893(5) 0.3099(3) 0.4945(2) 0.0312(19) Uani 0.501(5) 1 d PG B 3
C19 C -0.6353(5) 0.2634(4) 0.5103(3) 0.027(2) Uani 0.501(5) 1 d PG B 3
H19A H -0.6555 0.187 0.5025 0.032 Uiso 0.501(5) 1 calc PR B 3
H19B H -0.7178 0.2663 0.4762 0.032 Uiso 0.501(5) 1 calc PR B 3
C20 C -0.6222(7) 0.3351(5) 0.5968(3) 0.023(3) Uani 0.501(5) 1 d PG B 3
H20A H -0.5285 0.3417 0.6288 0.028 Uiso 0.501(5) 1 calc PR B 3
H20B H -0.6149 0.4088 0.6019 0.028 Uiso 0.501(5) 1 calc PR B 3
C21 C -0.7578(9) 0.2875(7) 0.6272(6) 0.026(2) Uani 0.501(5) 1 d P B 3
H21A H -0.7699 0.2119 0.6188 0.031 Uiso 0.501(5) 1 calc PR B 3
H21B H -0.8508 0.2861 0.598 0.031 Uiso 0.501(5) 1 calc PR B 3
C22 C -0.7365(19) 0.3555(13) 0.7148(6) 0.028(3) Uani 0.501(5) 1 d P B 3
H22A H -0.8247 0.3234 0.7317 0.043 Uiso 0.501(5) 1 calc PR B 3
H22B H -0.7254 0.4302 0.7232 0.043 Uiso 0.501(5) 1 calc PR B 3
H22C H -0.6462 0.3552 0.744 0.043 Uiso 0.501(5) 1 calc PR B 3
C18A C -0.5223(4) 0.2479(3) 0.4037(2) 0.027(3) Uani 0.499(5) 1 d PG B 4
C16A C -0.3789(5) 0.3028(4) 0.3954(3) 0.0215(19) Uiso 0.499(5) 1 d PG B 4
H16A H -0.316 0.371 0.4342 0.026 Uiso 0.499(5) 1 calc PR B 4
C15A C -0.3296(6) 0.2559(5) 0.3290(3) 0.021(2) Uiso 0.499(5) 1 d PG B 4
H15A H -0.2337 0.2927 0.3234 0.025 Uiso 0.499(5) 1 calc PR B 4
C13A C -0.4236(7) 0.1540(5) 0.2709(3) 0.018(3) Uiso 0.499(5) 1 d PG B 4
C14A C -0.5669(7) 0.0990(5) 0.2793(3) 0.023(3) Uiso 0.499(5) 1 d PG B 4
H14A H -0.6298 0.0308 0.2404 0.027 Uiso 0.499(5) 1 calc PR B 4
C17A C -0.6163(6) 0.1460(4) 0.3457(3) 0.025(2) Uiso 0.499(5) 1 d PG B 4
H17A H -0.7122 0.1092 0.3512 0.03 Uiso 0.499(5) 1 calc PR B 4
O2A O -0.5914(4) 0.2812(3) 0.4646(2) 0.0312(19) Uani 0.499(5) 1 d PG B 4
C19A C -0.5201(5) 0.3929(3) 0.5209(2) 0.030(2) Uani 0.499(5) 1 d PG B 4
H19C H -0.5185 0.4439 0.4962 0.036 Uiso 0.499(5) 1 calc PR B 4
H19D H -0.4151 0.4067 0.545 0.036 Uiso 0.499(5) 1 calc PR B 4
C20A C -0.6158(7) 0.4077(4) 0.5822(3) 0.028(2) Uani 0.499(5) 1 d PG B 4
H20C H -0.5728 0.4837 0.6204 0.034 Uiso 0.499(5) 1 calc PR B 4
H20D H -0.7197 0.3941 0.5569 0.034 Uiso 0.499(5) 1 calc PR B 4
C21A C -0.6218(14) 0.3309(11) 0.6246(6) 0.030(3) Uani 0.499(5) 1 d P B 4
H21C H -0.5192 0.3489 0.6542 0.036 Uiso 0.499(5) 1 calc PR B 4
H21D H -0.6565 0.2551 0.5864 0.036 Uiso 0.499(5) 1 calc PR B 4
C22A C -0.7329(19) 0.3409(14) 0.6816(6) 0.033(3) Uani 0.499(5) 1 d P B 4
H22D H -0.7333 0.2918 0.7071 0.05 Uiso 0.499(5) 1 calc PR B 4
H22E H -0.835 0.3215 0.6523 0.05 Uiso 0.499(5) 1 calc PR B 4
H22F H -0.6979 0.4156 0.72 0.05 Uiso 0.499(5) 1 calc PR B 4

loop_
_atom_site_aniso_label
_atom_site_aniso_U_11
_atom_site_aniso_U_22
_atom_site_aniso_U_33
_atom_site_aniso_U_23
_atom_site_aniso_U_13
_atom_site_aniso_U_12
Au1 0.02074(8) 0.01643(8) 0.01943(9) 0.01051(6) 0.00845(6) 0.00923(6)
S1 0.0225(5) 0.0168(5) 0.0193(5) 0.0088(4) 0.0078(4) 0.0084(4)
S2 0.0250(5) 0.0170(5) 0.0224(6) 0.0099(4) 0.0106(4) 0.0095(4)
S3 0.0230(5) 0.0160(5) 0.0194(5) 0.0080(4) 0.0091(4) 0.0081(4)
S4 0.0263(5) 0.0154(5) 0.0205(6) 0.0085(4) 0.0101(4) 0.0079(4)
O1 0.0250(15) 0.0207(14) 0.0278(17) 0.0156(13) 0.0082(12) 0.0054(12)
O3 0.0249(15) 0.0203(14) 0.0276(17) 0.0164(12) 0.0128(12) 0.0111(12)
O4 0.0291(19) 0.095(3) 0.022(2) -0.004(2) 0.0119(15) 0.017(2)
C1 0.0186(19) 0.0181(19) 0.014(2) 0.0090(16) 0.0052(16) 0.0085(15)
C2 0.018(2) 0.020(2) 0.023(2) 0.0091(17) 0.0074(17) 0.0126(16)
C3 0.021(2) 0.0162(18) 0.014(2) 0.0054(16) 0.0040(16) 0.0090(15)
C4 0.018(2) 0.024(2) 0.020(2) 0.0107(18) 0.0024(17) 0.0071(16)
C5 0.019(2) 0.0151(19) 0.022(2) 0.0054(17) 0.0038(17) 0.0035(16)
C6 0.024(2) 0.026(2) 0.020(2) 0.0117(18) 0.0033(17) 0.0095(17)
C7 0.020(2) 0.0195(19) 0.022(2) 0.0102(17) 0.0094(17) 0.0116(16)
C8 0.037(3) 0.026(2) 0.028(3) 0.007(2) 0.008(2) -0.002(2)
C9 0.060(3) 0.023(2) 0.043(3) 0.016(2) 0.014(3) -0.003(2)
C10 0.037(3) 0.057(3) 0.048(3) 0.032(3) 0.017(2) 0.011(2)
C11 0.088(5) 0.070(4) 0.055(4) 0.036(3) 0.014(3) -0.024(4)
C12 0.020(2) 0.023(2) 0.022(2) 0.0137(18) 0.0096(17) 0.0110(16)
C23 0.019(2) 0.020(2) 0.021(2) 0.0124(17) 0.0090(17) 0.0091(16)
C24 0.0130(18) 0.0177(19) 0.019(2) 0.0045(16) 0.0035(16) 0.0074(15)
C25 0.017(2) 0.027(2) 0.021(2) 0.0123(18) 0.0034(17) 0.0096(17)
C26 0.022(2) 0.027(2) 0.024(2) 0.0128(19) 0.0089(18) 0.0117(17)
C27 0.021(2) 0.040(3) 0.028(3) 0.020(2) 0.0097(19) 0.0131(19)
C28 0.021(2) 0.025(2) 0.023(2) -0.0006(19) 0.0010(18) 0.0126(17)
C29 0.016(2) 0.038(3) 0.018(2) 0.003(2) 0.0046(17) 0.0096(18)
C34 0.020(2) 0.023(2) 0.018(2) 0.0119(17) 0.0076(16) 0.0120(16)
C35 0.020(2) 0.0170(19) 0.019(2) 0.0089(17) 0.0072(17) 0.0099(16)
C36 0.027(2) 0.0152(18) 0.022(2) 0.0099(17) 0.0101(17) 0.0137(16)
C37 0.020(2) 0.023(2) 0.021(2) 0.0104(17) 0.0104(17) 0.0160(16)
C38 0.024(2) 0.0145(18) 0.021(2) 0.0088(17) 0.0056(17) 0.0105(16)
C39 0.021(2) 0.024(2) 0.028(2) 0.0134(18) 0.0137(18) 0.0137(17)
C40 0.021(2) 0.0198(19) 0.019(2) 0.0137(17) 0.0081(17) 0.0077(16)
C41 0.024(2) 0.0182(19) 0.024(2) 0.0112(17) 0.0075(17) 0.0084(16)
C42 0.024(2) 0.022(2) 0.031(3) 0.0161(19) 0.0098(18) 0.0092(17)
C43 0.022(2) 0.028(2) 0.026(3) 0.010(2) -0.0017(18) -0.0001(18)
C44 0.035(3) 0.030(2) 0.034(3) 0.017(2) 0.012(2) 0.011(2)
C30 0.035(5) 0.032(5) 0.029(5) 0.012(4) 0.009(4) 0.012(4)
C31 0.044(6) 0.037(6) 0.028(5) 0.001(4) 0.017(4) 0.017(5)
C32 0.028(6) 0.054(6) 0.027(6) 0.011(5) 0.012(5) 0.018(5)
C33 0.055(9) 0.120(16) 0.040(10) 0.011(9) 0.013(8) -0.003(11)
C30A 0.036(5) 0.026(5) 0.026(6) 0.009(4) 0.019(4) 0.010(4)
C31A 0.028(6) 0.022(5) 0.024(6) 0.005(4) 0.009(5) 0.006(5)
C32A 0.029(5) 0.033(5) 0.022(5) 0.008(4) 0.004(4) 0.016(4)
C33A 0.033(7) 0.023(5) 0.049(11) 0.013(6) 0.021(7) 0.021(5)
C18 0.048(6) 0.023(5) 0.027(6) 0.012(4) 0.022(5) 0.023(4)
O2 0.025(4) 0.029(4) 0.028(4) 0.005(3) 0.016(3) -0.001(3)
C19 0.031(5) 0.022(4) 0.017(5) -0.002(4) 0.011(4) 0.004(4)
C20 0.030(5) 0.027(6) 0.013(6) 0.013(5) 0.007(5) 0.005(4)
C21 0.019(5) 0.027(5) 0.030(6) 0.009(4) 0.010(4) 0.005(4)
C22 0.028(5) 0.024(6) 0.022(7) 0.003(7) 0.001(6) 0.003(4)
C18A 0.035(5) 0.044(7) 0.033(6) 0.031(5) 0.024(5) 0.031(5)
O2A 0.041(4) 0.023(3) 0.028(4) 0.004(3) 0.025(3) 0.012(3)
C19A 0.045(6) 0.026(5) 0.019(5) 0.004(4) 0.012(4) 0.016(4)
C20A 0.035(5) 0.031(5) 0.025(5) 0.011(4) 0.006(4) 0.019(4)
C21A 0.036(6) 0.042(6) 0.024(7) 0.024(5) 0.005(5) 0.022(5)
C22A 0.045(7) 0.027(7) 0.017(8) 0.006(8) 0.003(7) 0.004(5)

loop_
_atom_type_symbol
_atom_type_description
_atom_type_scat_dispersion_real
_atom_type_scat_dispersion_imag
_atom_type_scat_source
C C 0.0033 0.0016 'International Tables Vol C Tables 4.2.6.8 and 6.1.1.4'
H H 0 0 'International Tables Vol C Tables 4.2.6.8 and 6.1.1.4'
O O 0.0106 0.006 'International Tables Vol C Tables 4.2.6.8 and 6.1.1.4'
S S 0.1246 0.1234 'International Tables Vol C Tables 4.2.6.8 and 6.1.1.4'
Au Au -2.0133 8.8022 'International Tables Vol C Tables 4.2.6.8 and 6.1.1.4'

loop_
_geom_angle_atom_site_label_1
_geom_angle_atom_site_label_2
_geom_angle_atom_site_label_3
_geom_angle
_geom_angle_site_symmetry_1
_geom_angle_site_symmetry_3
_geom_angle_publ_flag
S4 Au1 S1 90.83(3) . . ?
S4 Au1 S2 179.03(4) . . ?
S1 Au1 S2 88.56(3) . . ?
S4 Au1 S3 88.95(3) . . ?
S1 Au1 S3 176.59(4) . . ?
S2 Au1 S3 91.71(3) . . ?
C1 S1 Au1 103.61(12) . . ?
C12 S2 Au1 104.14(13) . . ?
C34 S3 Au1 103.16(13) . . ?
C23 S4 Au1 103.51(13) . . ?
C7 O1 C8 117.6(3) . . ?
C40 O3 C41 117.7(3) . . ?
C30 O4 C30A 95.1(6) . . ?
C30 O4 C29 129.4(6) . . ?
C30A O4 C29 134.0(6) . . ?
C12 C1 C2 124.1(3) . . ?
C12 C1 S1 122.6(3) . . ?
C2 C1 S1 113.2(3) . . ?
C3 C2 C4 117.1(4) . . ?
C3 C2 C1 121.6(4) . . ?
C4 C2 C1 121.2(3) . . ?
C5 C3 C2 121.3(4) . . ?
C6 C4 C2 122.0(4) . . ?
C7 C5 C3 120.6(3) . . ?
C4 C6 C7 120.2(4) . . ?
O1 C7 C5 125.8(3) . . ?
O1 C7 C6 115.4(4) . . ?
C5 C7 C6 118.8(4) . . ?
O1 C8 C9 107.6(4) . . ?
C8 C9 C10 114.4(4) . . ?
C9 C10 C11 113.4(4) . . ?
C1 C12 C13 126.3(4) . . ?
C1 C12 C13A 123.9(4) . . ?
C13 C12 C13A 8.2(4) . . ?
C1 C12 S2 120.8(3) . . ?
C13 C12 S2 112.9(3) . . ?
C13A C12 S2 114.9(3) . . ?
C34 C23 C24 125.0(3) . . ?
C34 C23 S4 122.2(3) . . ?
C24 C23 S4 112.7(3) . . ?
C25 C24 C26 118.4(4) . . ?
C25 C24 C23 120.4(4) . . ?
C26 C24 C23 121.2(3) . . ?
C24 C25 C28 121.2(4) . . ?
C27 C26 C24 120.8(4) . . ?
C26 C27 C29 119.7(4) . . ?
C29 C28 C25 119.3(4) . . ?
O4 C29 C28 120.7(4) . . ?
O4 C29 C27 118.7(5) . . ?
C28 C29 C27 120.6(4) . . ?
C23 C34 C35 124.1(3) . . ?
C23 C34 S3 122.0(3) . . ?
C35 C34 S3 113.9(3) . . ?
C37 C35 C36 117.0(3) . . ?
C37 C35 C34 121.4(3) . . ?
C36 C35 C34 121.5(3) . . ?
C39 C36 C35 121.6(4) . . ?
C38 C37 C35 122.2(3) . . ?
C37 C38 C40 119.2(4) . . ?
C36 C39 C40 120.5(3) . . ?
O3 C40 C39 115.6(3) . . ?
O3 C40 C38 125.0(4) . . ?
C39 C40 C38 119.4(3) . . ?
O3 C41 C42 108.2(3) . . ?
C41 C42 C43 113.6(3) . . ?
C44 C43 C42 112.0(3) . . ?
O4 C30 C31 113.8(8) . . ?
C32 C31 C30 114.1(7) . . ?
C31 C32 C33 112.9(11) . . ?
O4 C30A C31A 115.3(8) . . ?
C32A C31A C30A 111.2(8) . . ?
C33A C32A C31A 108.8(10) . . ?
C16 C18 C17 120 . . ?
C16 C18 O2 111.7 . . ?
C17 C18 O2 128.3 . . ?
C15 C16 C18 120 . . ?
C16 C15 C13 120 . . ?
C15 C13 C14 120 . . ?
C15 C13 C12 120.9(4) . . ?
C14 C13 C12 119.0(4) . . ?
C17 C14 C13 120 . . ?
C14 C17 C18 120 . . ?
C18 O2 C19 114.7 . . ?
O2 C19 C20 105.8 . . ?
C21 C20 C19 112.8(4) . . ?
C20 C21 C22 111.8(8) . . ?
O2A C18A C16A 128.5 . . ?
O2A C18A C17A 111.5 . . ?
C16A C18A C17A 120 . . ?
C18A C16A C15A 120 . . ?
C13A C15A C16A 120 . . ?
C15A C13A C14A 120 . . ?
C15A C13A C12 117.4(3) . . ?
C14A C13A C12 122.5(3) . . ?
C17A C14A C13A 120 . . ?
C14A C17A C18A 120 . . ?
C18A O2A C19A 117 . . ?
O2A C19A C20A 106.7 . . ?
C21A C20A C19A 113.4(5) . . ?
C20A C21A C22A 111.9(10) . . ?

loop_
_geom_bond_atom_site_label_1
_geom_bond_atom_site_label_2
_geom_bond_distance
_geom_bond_site_symmetry_2
_geom_bond_publ_flag
Au1 S4 2.3006(10) . ?
Au1 S1 2.3048(10) . ?
Au1 S2 2.3066(10) . ?
Au1 S3 2.3109(9) . ?
S1 C1 1.738(4) . ?
S2 C12 1.747(4) . ?
S3 C34 1.753(4) . ?
S4 C23 1.748(4) . ?
O1 C7 1.362(4) . ?
O1 C8 1.434(5) . ?
O3 C40 1.360(4) . ?
O3 C41 1.449(5) . ?
O4 C30 1.219(9) . ?
O4 C30A 1.218(9) . ?
O4 C29 1.373(5) . ?
C1 C12 1.387(5) . ?
C1 C2 1.480(5) . ?
C2 C3 1.403(5) . ?
C2 C4 1.402(5) . ?
C3 C5 1.390(5) . ?
C4 C6 1.375(5) . ?
C5 C7 1.389(6) . ?
C6 C7 1.405(5) . ?
C8 C9 1.505(6) . ?
C9 C10 1.513(6) . ?
C10 C11 1.522(6) . ?
C12 C13 1.513(5) . ?
C12 C13A 1.500(5) . ?
C23 C34 1.367(5) . ?
C23 C24 1.488(5) . ?
C24 C25 1.396(5) . ?
C24 C26 1.408(6) . ?
C25 C28 1.399(5) . ?
C26 C27 1.387(5) . ?
C27 C29 1.399(6) . ?
C28 C29 1.386(6) . ?
C34 C35 1.485(5) . ?
C35 C37 1.399(5) . ?
C35 C36 1.409(5) . ?
C36 C39 1.378(5) . ?
C37 C38 1.390(5) . ?
C38 C40 1.405(5) . ?
C39 C40 1.393(5) . ?
C41 C42 1.510(5) . ?
C42 C43 1.539(5) . ?
C43 C44 1.529(5) . ?
C30 C31 1.522(11) . ?
C31 C32 1.514(12) . ?
C32 C33 1.524(13) . ?
C30A C31A 1.533(12) . ?
C31A C32A 1.515(14) . ?
C32A C33A 1.494(13) . ?
C18 C16 1.39 . ?
C18 C17 1.39 . ?
C18 O2 1.4058 . ?
C16 C15 1.39 . ?
C15 C13 1.39 . ?
C13 C14 1.39 . ?
C14 C17 1.39 . ?
O2 C19 1.4414 . ?
C19 C20 1.5502 . ?
C20 C21 1.517(9) . ?
C21 C22 1.541(12) . ?
C18A O2A 1.3833 . ?
C18A C16A 1.39 . ?
C18A C17A 1.39 . ?
C16A C15A 1.39 . ?
C15A C13A 1.39 . ?
C13A C14A 1.39 . ?
C14A C17A 1.39 . ?
O2A C19A 1.4292 . ?
C19A C20A 1.5324 . ?
C20A C21A 1.529(12) . ?
C21A C22A 1.574(16) . ?
